data_4089504
loop_
_publ_author_name
'Honz\'i\<cek, Jan'
'Vinkl\'arek, Jarom\'ir'
'Erben, Milan'
'Lodinsk\'y, Jakub'
'Dost\'al, Libor'
'Pad\<elkov\'a, Zde\<nka'

_publ_section_title
;
 Toward the Synthesis of Indenyl Molybdenum Compound
 [(\h3-Ind)(\h5-Cp)Mo(CO)2]: Modified Compounds and Structure of a
 Previously Unrecognized Intermediate
;
_journal_issue 12
_journal_name_full Organometallics
_journal_page_first 3502
_journal_paper_doi 10.1021/om400305z
_journal_volume 32
_journal_year 2013
_chemical_formula_moiety 'C17 H14 Mo O2'
_chemical_formula_sum 'C17 H14 Mo O2'
_chemical_formula_weight 346.22
_space_group_IT_number 14
_space_group_name_Hall '-P 2ybc'
_space_group_name_H-M_alt 'P 1 21/c 1'
_symmetry_cell_setting monoclinic
_symmetry_space_group_name_Hall '-P 2ybc'
_symmetry_space_group_name_H-M 'P 1 21/c 1'
_atom_sites_solution_hydrogens geom
_atom_sites_solution_primary direct
_atom_sites_solution_secondary difmap
_audit_creation_method SHELXL-97
_cell_angle_alpha 90
_cell_angle_beta 96.324(5)
_cell_angle_gamma 90
_cell_formula_units_Z 4
_cell_length_a 11.1300(6)
_cell_length_b 6.3040(2)
_cell_length_c 20.0651(16)
_cell_measurement_reflns_used 11631
_cell_measurement_temperature 150(1)
_cell_measurement_theta_max 27.5
_cell_measurement_theta_min 1
_cell_volume 1399.27(14)
_computing_cell_refinement 'COLLECT and DENZO'
_computing_data_collection 'COLLECT (Hooft, 1998) and DENZO (Otwinowski & Minor, 1997)'
_computing_data_reduction 'COLLECT and DENZO'
_computing_molecular_graphics 'PLATON (Spek, 2003)'
_computing_publication_material 'SHELXL-97 (Sheldrick, 2008)'
_computing_structure_refinement 'SHELXL-97 (Sheldrick, 1997)'
_computing_structure_solution 'SIR92 (Altomare et al., 1994)'
_diffrn_ambient_temperature 150(1)
_diffrn_detector_area_resol_mean 9.091
_diffrn_measured_fraction_theta_full 0.991
_diffrn_measured_fraction_theta_max 0.991
_diffrn_measurement_device_type 'Bruker Nonius KappaCCD area detector'
_diffrn_measurement_method '\f and \w scans to fill the Ewald sphere'
_diffrn_radiation_monochromator graphite
_diffrn_radiation_source 'fine-focus sealed tube'
_diffrn_radiation_type MoK\a
_diffrn_radiation_wavelength 0.71073
_diffrn_reflns_av_R_equivalents 0.0421
_diffrn_reflns_av_sigmaI/netI 0.0303
_diffrn_reflns_limit_h_max 14
_diffrn_reflns_limit_h_min -13
_diffrn_reflns_limit_k_max 8
_diffrn_reflns_limit_k_min -7
_diffrn_reflns_limit_l_max 26
_diffrn_reflns_limit_l_min -26
_diffrn_reflns_number 11569
_diffrn_reflns_theta_full 27.50
_diffrn_reflns_theta_max 27.50
_diffrn_reflns_theta_min 1.84
_diffrn_standards_number 0
_exptl_absorpt_coefficient_mu 0.935
_exptl_absorpt_correction_T_max 0.916
_exptl_absorpt_correction_T_min 0.799
_exptl_absorpt_correction_type integration
_exptl_absorpt_process_details
;
Gaussian integration (Coppens, 1970)
;
_exptl_crystal_colour 'dark red'
_exptl_crystal_density_diffrn 1.643
_exptl_crystal_density_method 'not measured'
_exptl_crystal_description plate
_exptl_crystal_F_000 696
_exptl_crystal_size_max 0.37
_exptl_crystal_size_mid 0.31
_exptl_crystal_size_min 0.11
_refine_diff_density_max 0.545
_refine_diff_density_min -0.651
_refine_diff_density_rms 0.084
_refine_ls_extinction_method none
_refine_ls_goodness_of_fit_ref 1.091
_refine_ls_hydrogen_treatment constr
_refine_ls_matrix_type full
_refine_ls_number_parameters 181
_refine_ls_number_reflns 3189
_refine_ls_number_restraints 0
_refine_ls_restrained_S_all 1.091
_refine_ls_R_factor_all 0.0347
_refine_ls_R_factor_gt 0.0265
_refine_ls_shift/su_max 0.001
_refine_ls_shift/su_mean 0.000
_refine_ls_structure_factor_coef Fsqd
_refine_ls_weighting_details 'calc w=1/[\s^2^(Fo^2^)+(0.0272P)^2^+1.0659P] where P=(Fo^2^+2Fc^2^)/3'
_refine_ls_weighting_scheme calc
_refine_ls_wR_factor_gt 0.0599
_refine_ls_wR_factor_ref 0.0645
_reflns_number_gt 2780
_reflns_number_total 3189
_reflns_threshold_expression >2sigma(I)
_cod_data_source_file om400305z_si_002.cif
_cod_data_source_block 8
_cod_original_sg_symbol_H-M 'P 21/c'
_cod_database_code 4089504

loop_
_symmetry_equiv_pos_as_xyz
'x, y, z'
'-x, y+1/2, -z+1/2'
'-x, -y, -z'
'x, -y-1/2, z-1/2'

loop_
_atom_site_label
_atom_site_type_symbol
_atom_site_fract_x
_atom_site_fract_y
_atom_site_fract_z
_atom_site_U_iso_or_equiv
_atom_site_adp_type
_atom_site_occupancy
_atom_site_symmetry_multiplicity
_atom_site_calc_flag
_atom_site_refinement_flags
Mo1 Mo 0.808381(16) 0.15725(3) 0.388017(9) 0.01784(7) Uani 1 1 d .
C16 C 0.7515(2) -0.0432(4) 0.45236(11) 0.0258(5) Uani 1 1 d .
C7 C 0.63402(19) 0.1970(4) 0.26591(11) 0.0195(4) Uani 1 1 d .
O1 O 0.7214(2) -0.1592(3) 0.49159(10) 0.0418(5) Uani 1 1 d .
C8 C 0.6102(2) 0.1080(4) 0.33083(11) 0.0219(4) Uani 1 1 d .
H8 H 0.5957 -0.0340 0.3397 0.026 Uiso 1 1 d R
O2 O 0.8493(2) 0.4084(3) 0.52185(9) 0.0463(5) Uani 1 1 d .
C17 C 0.8315(2) 0.3204(4) 0.47139(12) 0.0291(5) Uani 1 1 d .
C2 C 0.8980(2) 0.0312(5) 0.29294(12) 0.0326(6) Uani 1 1 d .
H2 H 0.8523 -0.0115 0.2536 0.039 Uiso 1 1 d R
C14 C 0.6216(2) 0.1134(4) 0.20151(11) 0.0272(5) Uani 1 1 d .
H14 H 0.5921 -0.0232 0.1931 0.033 Uiso 1 1 d R
C6 C 0.6779(2) 0.4056(4) 0.27787(11) 0.0218(4) Uani 1 1 d .
C10 C 0.6796(2) 0.4431(4) 0.35024(11) 0.0237(5) Uani 1 1 d .
H10 H 0.7173 0.5556 0.3741 0.028 Uiso 1 1 d R
C13 C 0.6550(2) 0.2400(5) 0.14971(12) 0.0343(6) Uani 1 1 d .
H13 H 0.6473 0.1873 0.1061 0.041 Uiso 1 1 d R
C5 C 1.0071(2) 0.2321(5) 0.37065(15) 0.0422(7) Uani 1 1 d .
H5 H 1.0454 0.3480 0.3924 0.051 Uiso 1 1 d R
C15 C 0.5456(2) 0.2921(5) 0.43793(12) 0.0356(6) Uani 1 1 d .
H15A H 0.4635 0.3334 0.4242 0.043 Uiso 1 1 d R
H15B H 0.5834 0.3958 0.4684 0.043 Uiso 1 1 d R
H15C H 0.5464 0.1566 0.4598 0.043 Uiso 1 1 d R
C11 C 0.7100(2) 0.5281(4) 0.22576(13) 0.0304(5) Uani 1 1 d .
H11 H 0.7386 0.6655 0.2334 0.037 Uiso 1 1 d R
C12 C 0.6985(2) 0.4423(5) 0.16147(12) 0.0351(6) Uani 1 1 d .
H12 H 0.7209 0.5229 0.1260 0.042 Uiso 1 1 d R
C9 C 0.6137(2) 0.2772(4) 0.37757(11) 0.0232(5) Uani 1 1 d .
C4 C 1.0029(2) 0.0256(6) 0.39638(14) 0.0461(8) Uani 1 1 d .
H4 H 1.0399 -0.0209 0.4376 0.055 Uiso 1 1 d R
C3 C 0.9328(3) -0.0982(5) 0.34845(16) 0.0414(7) Uani 1 1 d .
H3 H 0.9132 -0.2405 0.3528 0.050 Uiso 1 1 d R
C1 C 0.9431(2) 0.2324(5) 0.30649(14) 0.0364(6) Uani 1 1 d .
H1 H 0.9329 0.3490 0.2780 0.044 Uiso 1 1 d R

loop_
_atom_site_aniso_label
_atom_site_aniso_U_11
_atom_site_aniso_U_22
_atom_site_aniso_U_33
_atom_site_aniso_U_23
_atom_site_aniso_U_13
_atom_site_aniso_U_12
Mo1 0.01716(10) 0.01903(11) 0.01740(10) -0.00252(7) 0.00219(7) 0.00143(8)
C16 0.0296(12) 0.0254(12) 0.0220(11) -0.0029(10) 0.0016(9) 0.0047(10)
C7 0.0160(10) 0.0232(11) 0.0194(10) -0.0004(8) 0.0023(8) 0.0002(9)
O1 0.0606(13) 0.0352(10) 0.0316(10) 0.0090(8) 0.0142(9) 0.0018(10)
C8 0.0193(10) 0.0244(11) 0.0223(10) 0.0033(9) 0.0030(8) -0.0020(9)
O2 0.0589(13) 0.0484(12) 0.0293(10) -0.0170(9) -0.0055(9) 0.0024(11)
C17 0.0298(13) 0.0304(13) 0.0263(12) -0.0015(10) -0.0009(10) 0.0046(11)
C2 0.0212(11) 0.0489(16) 0.0288(12) -0.0134(12) 0.0080(9) 0.0041(12)
C14 0.0248(11) 0.0328(13) 0.0232(11) -0.0054(10) -0.0002(9) -0.0001(10)
C6 0.0184(10) 0.0223(11) 0.0245(11) 0.0002(9) 0.0010(9) 0.0009(9)
C10 0.0266(11) 0.0202(11) 0.0234(11) -0.0040(9) -0.0007(9) 0.0053(10)
C13 0.0284(12) 0.0565(17) 0.0181(11) -0.0014(11) 0.0027(9) 0.0055(13)
C5 0.0195(12) 0.0549(18) 0.0536(17) -0.0244(15) 0.0105(12) -0.0098(13)
C15 0.0286(13) 0.0562(18) 0.0230(11) 0.0021(11) 0.0077(10) 0.0140(13)
C11 0.0263(12) 0.0288(12) 0.0352(13) 0.0112(11) -0.0013(10) -0.0039(11)
C12 0.0254(12) 0.0544(17) 0.0264(12) 0.0147(12) 0.0072(10) -0.0002(12)
C9 0.0195(10) 0.0297(12) 0.0205(10) 0.0011(9) 0.0026(8) 0.0076(10)
C4 0.0246(13) 0.081(2) 0.0334(13) 0.0070(15) 0.0050(11) 0.0260(15)
C3 0.0397(15) 0.0303(14) 0.0588(18) -0.0019(13) 0.0257(14) 0.0114(12)
C1 0.0249(12) 0.0437(15) 0.0438(15) 0.0097(13) 0.0188(11) 0.0057(12)

loop_
_atom_type_symbol
_atom_type_description
_atom_type_scat_dispersion_real
_atom_type_scat_dispersion_imag
_atom_type_scat_source
C C 0.0033 0.0016 'International Tables Vol C Tables 4.2.6.8 and 6.1.1.4'
H H 0.0000 0.0000 'International Tables Vol C Tables 4.2.6.8 and 6.1.1.4'
O O 0.0106 0.0060 'International Tables Vol C Tables 4.2.6.8 and 6.1.1.4'
Mo Mo -1.6832 0.6857 'International Tables Vol C Tables 4.2.6.8 and 6.1.1.4'

loop_
_exptl_crystal_face_index_h
_exptl_crystal_face_index_k
_exptl_crystal_face_index_l
_exptl_crystal_face_perp_dist
1 1 0 0.100
1 -1 0 0.098
-1 0 0 0.073
1 0 1 0.051
-1 0 -1 0.053
0 0 1 0.098
0 0 -1 0.126

loop_
_geom_angle_atom_site_label_1
_geom_angle_atom_site_label_2
_geom_angle_atom_site_label_3
_geom_angle
C17 Mo1 C16 78.31(10)
C17 Mo1 C9 86.46(9)
C16 Mo1 C9 84.37(9)
C17 Mo1 C4 95.34(11)
C16 Mo1 C4 95.10(11)
C9 Mo1 C4 177.99(11)
C17 Mo1 C3 129.07(11)
C16 Mo1 C3 91.51(10)
C9 Mo1 C3 142.65(10)
C4 Mo1 C3 35.38(12)
C17 Mo1 C5 89.08(10)
C16 Mo1 C5 127.66(11)
C9 Mo1 C5 145.89(11)
C4 Mo1 C5 35.25(12)
C3 Mo1 C5 58.39(11)
C17 Mo1 C10 83.79(9)
C16 Mo1 C10 118.16(9)
C9 Mo1 C10 35.47(8)
C4 Mo1 C10 145.57(11)
C3 Mo1 C10 141.23(10)
C5 Mo1 C10 110.43(11)
C17 Mo1 C2 146.34(10)
C16 Mo1 C2 120.39(10)
C9 Mo1 C2 120.89(8)
C4 Mo1 C2 57.76(9)
C3 Mo1 C2 34.60(10)
C5 Mo1 C2 57.25(9)
C10 Mo1 C2 106.77(9)
C17 Mo1 C1 116.66(11)
C16 Mo1 C1 148.49(10)
C9 Mo1 C1 122.23(9)
C4 Mo1 C1 57.69(10)
C3 Mo1 C1 57.25(10)
C5 Mo1 C1 34.57(10)
C10 Mo1 C1 91.92(9)
C2 Mo1 C1 33.64(10)
C17 Mo1 C8 120.38(9)
C16 Mo1 C8 83.37(9)
C9 Mo1 C8 35.23(8)
C4 Mo1 C8 142.81(11)
C3 Mo1 C8 107.43(10)
C5 Mo1 C8 142.81(9)
C10 Mo1 C8 56.83(8)
C2 Mo1 C8 91.02(8)
C1 Mo1 C8 108.24(9)
O1 C16 Mo1 177.7(2)
C14 C7 C6 120.5(2)
C14 C7 C8 132.2(2)
C6 C7 C8 107.28(19)
C9 C8 C7 107.7(2)
C9 C8 Mo1 68.19(12)
C7 C8 Mo1 97.42(13)
C9 C8 H8 126.2
C7 C8 H8 126.1
Mo1 C8 H8 101.7
O2 C17 Mo1 176.4(2)
C1 C2 C3 108.4(2)
C1 C2 Mo1 73.23(14)
C3 C2 Mo1 70.21(14)
C1 C2 H2 125.9
C3 C2 H2 125.7
Mo1 C2 H2 122.5
C7 C14 C13 118.0(2)
C7 C14 H14 121.1
C13 C14 H14 120.9
C11 C6 C7 120.4(2)
C11 C6 C10 133.1(2)
C7 C6 C10 106.50(19)
C9 C10 C6 108.2(2)
C9 C10 Mo1 68.74(13)
C6 C10 Mo1 97.77(14)
C9 C10 H10 125.8
C6 C10 H10 126.0
Mo1 C10 H10 101.0
C12 C13 C14 121.4(2)
C12 C13 H13 119.1
C14 C13 H13 119.5
C1 C5 C4 107.8(3)
C1 C5 Mo1 75.08(14)
C4 C5 Mo1 71.71(15)
C1 C5 H5 126.2
C4 C5 H5 126.0
Mo1 C5 H5 119.0
C9 C15 H15A 109.6
C9 C15 H15B 109.3
H15A C15 H15B 109.5
C9 C15 H15C 109.5
H15A C15 H15C 109.5
H15B C15 H15C 109.5
C6 C11 C12 118.7(2)
C6 C11 H11 120.6
C12 C11 H11 120.6
C13 C12 C11 120.9(2)
C13 C12 H12 119.6
C11 C12 H12 119.4
C8 C9 C10 106.03(19)
C8 C9 C15 126.9(2)
C10 C9 C15 126.4(2)
C8 C9 Mo1 76.59(13)
C10 C9 Mo1 75.79(13)
C15 C9 Mo1 120.36(16)
C5 C4 C3 107.5(3)
C5 C4 Mo1 73.04(15)
C3 C4 Mo1 72.80(15)
C5 C4 H4 126.2
C3 C4 H4 126.2
Mo1 C4 H4 119.8
C2 C3 C4 107.8(3)
C2 C3 Mo1 75.19(15)
C4 C3 Mo1 71.82(15)
C2 C3 H3 126.1
C4 C3 H3 126.1
Mo1 C3 H3 118.8
C2 C1 C5 108.5(3)
C2 C1 Mo1 73.13(14)
C5 C1 Mo1 70.34(15)
C2 C1 H1 126.0
C5 C1 H1 125.5
Mo1 C1 H1 122.3

loop_
_geom_bond_atom_site_label_1
_geom_bond_atom_site_label_2
_geom_bond_distance
Mo1 C17 1.956(2)
Mo1 C16 1.961(2)
Mo1 C9 2.283(2)
Mo1 C4 2.308(3)
Mo1 C3 2.320(3)
Mo1 C5 2.325(3)
Mo1 C10 2.374(2)
Mo1 C2 2.384(2)
Mo1 C1 2.385(2)
Mo1 C8 2.392(2)
C16 O1 1.151(3)
C7 C14 1.388(3)
C7 C6 1.414(3)
C7 C8 1.469(3)
C8 C9 1.418(3)
C8 H8 0.9301
O2 C17 1.152(3)
C2 C1 1.380(4)
C2 C3 1.401(4)
C2 H2 0.9301
C14 C13 1.393(4)
C14 H14 0.9300
C6 C11 1.378(3)
C6 C10 1.469(3)
C10 C9 1.421(3)
C10 H10 0.9300
C13 C12 1.376(4)
C13 H13 0.9302
C5 C1 1.401(4)
C5 C4 1.403(5)
C5 H5 0.9300
C15 C9 1.501(3)
C15 H15A 0.9600
C15 H15B 0.9600
C15 H15C 0.9599
C11 C12 1.392(4)
C11 H11 0.9300
C12 H12 0.9300
C4 C3 1.406(5)
C4 H4 0.9300
C3 H3 0.9300
C1 H1 0.9299
